data_9001142
loop_
_publ_author_name
'Peacor, D. R.'
'Rouse, R. C.'

_publ_section_title
;
 Holdawayite, Mn6(CO3)2(OH)7(Cl,OH), a structure containing anions in
 zeolite-like channels
;
_journal_name_full 'American Mineralogist'
_journal_page_first 637
_journal_page_last 642
_journal_volume 73
_journal_year 1988
_chemical_formula_sum 'C4 H14 Cl1.69 Mn11.16 O26'
_chemical_name_mineral Holdawayite
_space_group_IT_number 12
_symmetry_space_group_name_Hall '-C 2y'
_symmetry_space_group_name_H-M 'C 1 2/m 1'
_cell_angle_alpha 90
_cell_angle_beta 111.15
_cell_angle_gamma 90
_cell_length_a 23.437
_cell_length_b 3.3137
_cell_length_c 16.618
_cell_formula_units_Z 2
_cell_volume 1203.670
_database_code_amcsd 0001165
_exptl_crystal_density_diffrn 3.176
_cod_original_formula_sum 'Mn11.16 C4 O26 Cl1.69 H14'
_cod_database_code 9001142

loop_
_space_group_symop_operation_xyz
x,y,z
1/2+x,1/2+y,z
x,-y,z
1/2+x,1/2-y,z
-x,y,-z
1/2-x,1/2+y,-z
-x,-y,-z
1/2-x,1/2-y,-z

loop_
_atom_site_aniso_label
_atom_site_aniso_U_11
_atom_site_aniso_U_22
_atom_site_aniso_U_33
_atom_site_aniso_U_12
_atom_site_aniso_U_13
_atom_site_aniso_U_23
Mn1 0.01430 0.01340 0.01400 0.00000 0.00590 0.00000
Mn2 0.01460 0.00880 0.01570 0.00000 0.00620 0.00000
Mn3 0.01440 0.01340 0.01600 0.00000 0.00620 0.00000
Mn4 0.01420 0.01470 0.01360 0.00000 0.00470 0.00000
Mn5 0.02090 0.01270 0.01260 0.00000 0.00300 0.00000
Mn6 0.02030 0.01250 0.01460 0.00000 0.00780 0.00000
C1 0.01570 0.00970 0.01680 0.00000 0.00700 0.00000
C2 0.01400 0.00700 0.02120 0.00000 0.00900 0.00000
O1 0.00930 0.02400 0.00750 0.00000 0.00520 0.00000
O2 0.01130 0.02650 0.00640 0.00000 -0.00120 0.00000
O3 0.01150 0.01460 0.01080 0.00000 0.00780 0.00000
O4 0.01580 0.01820 0.00620 0.00000 0.00500 0.00000
O5 0.00950 0.01980 0.00680 0.00000 0.00070 0.00000
O6 0.01550 0.01170 0.01750 0.00000 0.00230 0.00000
O7 0.00430 0.01970 0.01010 0.00000 0.00020 0.00000
O8 0.02000 0.02580 0.00960 0.00000 0.00940 0.00000
O9 0.00430 0.01680 0.00960 0.00000 0.00050 0.00000
O10 0.01080 0.01810 0.00600 0.00000 0.00510 0.00000
O11 0.00780 0.01640 0.02300 0.00000 0.01130 0.00000
O12 0.00350 0.02530 0.02140 0.00000 0.00380 0.00000
O13 0.00550 0.02460 0.01030 0.00000 0.00100 0.00000

loop_
_atom_site_label
_atom_site_fract_x
_atom_site_fract_y
_atom_site_fract_z
_atom_site_occupancy
_atom_site_U_iso_or_equiv
Mn1 0.09650 0.00000 0.29710 0.97000 ?
Mn2 0.43500 0.00000 0.22290 1.00000 ?
Mn3 0.84400 0.00000 0.31670 0.96000 ?
Mn4 0.67750 0.00000 0.17290 0.76000 ?
Mn5 0.66610 0.00000 0.49150 0.96000 ?
Mn6 0.83740 0.00000 0.01640 0.93000 ?
C1 0.73060 0.00000 0.36500 1.00000 ?
C2 0.28580 0.00000 0.13780 1.00000 ?
O1 0.74630 0.00000 0.29730 1.00000 ?
O2 0.77210 0.00000 0.44210 1.00000 ?
O3 0.91870 0.00000 0.13120 1.00000 ?
O4 0.12550 0.00000 0.18930 1.00000 ?
O5 0.63110 0.00000 0.03850 1.00000 ?
O6 0.53530 0.00000 0.24580 1.00000 ?
O7 0.36580 0.00000 0.40230 1.00000 ?
O8 0.29840 0.00000 0.06770 1.00000 ?
O9 0.93310 0.00000 0.30580 1.00000 ?
O10 0.10640 0.00000 0.42690 1.00000 ?
O11 0.67320 0.00000 0.35720 1.00000 ?
O12 0.22880 0.00000 0.13020 1.00000 ?
O13 0.32910 0.00000 0.21310 1.00000 ?
Cl1 0.00000 0.00000 0.00000 0.23000 0.03130
Cl2 0.00000 0.00000 0.50000 0.24000 0.03850
Cl3 0.00000 0.50000 0.50000 0.26000 0.03060
Cl4 0.00000 0.26250 0.50000 0.17000 0.02120
Cl5 0.00000 0.15470 0.00000 0.31000 0.08400
H1 0.96000 0.00000 0.36000 1.00000 ?
H2 0.59600 0.00000 0.01900 1.00000 ?
H3 0.94300 0.00000 0.10600 1.00000 ?
H4 0.40100 0.00000 0.42300 1.00000 ?
H5 0.08400 0.00000 0.45300 1.00000 ?
H6 0.53400 0.00000 0.18300 1.00000 ?
H7 0.10900 0.00000 0.14800 1.00000 ?

loop_
_cod_related_entry_id
_cod_related_entry_database
_cod_related_entry_code
1 AMCSD 0001165
